data_2228807
loop_
_publ_author_name
'Fun, Hoong-Kun'
'Shahani, Tara'
Nithinchandra
'Kalluraya, Balakrishna'

_publ_section_title
;
 2,3-Dibromo-1-(4-methylphenyl)-3-(5-nitrofuran-2-yl)propan-1-one
;
_journal_coeditor_code LH5178
_journal_issue 1
_journal_name_full 'Acta Crystallographica Section E'
_journal_page_first o79
_journal_paper_doi 10.1107/S1600536810050488
_journal_volume 67
_journal_year 2011
_chemical_formula_iupac 'C14 H11 Br2 N O4'
_chemical_formula_moiety 'C14 H11 Br2 N O4'
_chemical_formula_sum 'C14 H11 Br2 N O4'
_chemical_formula_weight 417.06
_chemical_name_systematic
;
2,3-Dibromo-1-(4-methylphenyl)-3-(5-nitrofuran-2-yl)propan-1-one
;
_space_group_IT_number 2
_symmetry_cell_setting triclinic
_symmetry_space_group_name_Hall '-P 1'
_symmetry_space_group_name_H-M 'P -1'
_atom_sites_solution_hydrogens geom
_atom_sites_solution_primary direct
_atom_sites_solution_secondary difmap
_audit_creation_method SHELXL-97
_cell_angle_alpha 87.601(2)
_cell_angle_beta 75.505(2)
_cell_angle_gamma 69.554(2)
_cell_formula_units_Z 2
_cell_length_a 8.7766(3)
_cell_length_b 9.0386(3)
_cell_length_c 10.4841(3)
_cell_measurement_reflns_used 4461
_cell_measurement_temperature 100.00(10)
_cell_measurement_theta_max 29.76
_cell_measurement_theta_min 2.84
_cell_volume 753.53(4)
_computing_cell_refinement 'SAINT (Bruker, 2009)'
_computing_data_collection 'APEX2 (Bruker, 2009)'
_computing_data_reduction 'SAINT (Bruker, 2009)'
_computing_molecular_graphics 'SHELXTL (Sheldrick, 2008)'
_computing_publication_material
;
SHELXTL (Sheldrick, 2008) and PLATON (Spek, 2009)
;
_computing_structure_refinement 'SHELXTL (Sheldrick, 2008)'
_computing_structure_solution 'SHELXTL (Sheldrick, 2008)'
_diffrn_ambient_temperature 100.00(10)
_diffrn_measured_fraction_theta_full 0.999
_diffrn_measured_fraction_theta_max 0.999
_diffrn_measurement_device_type
;
Bruker APEXII DUO CCD area-detector
;
_diffrn_measurement_method '\f and \w'
_diffrn_radiation_monochromator graphite
_diffrn_radiation_source 'fine-focus sealed tube'
_diffrn_radiation_type MoK\a
_diffrn_radiation_wavelength 0.71073
_diffrn_reflns_av_R_equivalents 0.0256
_diffrn_reflns_av_sigmaI/netI 0.0295
_diffrn_reflns_limit_h_max 11
_diffrn_reflns_limit_h_min -11
_diffrn_reflns_limit_k_max 11
_diffrn_reflns_limit_k_min -11
_diffrn_reflns_limit_l_max 13
_diffrn_reflns_limit_l_min -13
_diffrn_reflns_number 10357
_diffrn_reflns_theta_full 27.50
_diffrn_reflns_theta_max 27.50
_diffrn_reflns_theta_min 2.01
_diffrn_standards_number 0
_exptl_absorpt_coefficient_mu 5.393
_exptl_absorpt_correction_T_max 0.5498
_exptl_absorpt_correction_T_min 0.1838
_exptl_absorpt_correction_type multi-scan
_exptl_absorpt_process_details '(<i>SADABS</i>; Bruker, 2009)'
_exptl_crystal_colour colourless
_exptl_crystal_density_diffrn 1.838
_exptl_crystal_density_method 'not measured'
_exptl_crystal_description block
_exptl_crystal_F_000 408
_exptl_crystal_size_max 0.47
_exptl_crystal_size_mid 0.21
_exptl_crystal_size_min 0.13
_refine_diff_density_max 0.878
_refine_diff_density_min -0.399
_refine_ls_extinction_method none
_refine_ls_goodness_of_fit_ref 1.185
_refine_ls_hydrogen_treatment constr
_refine_ls_matrix_type full
_refine_ls_number_parameters 274
_refine_ls_number_reflns 3465
_refine_ls_number_restraints 658
_refine_ls_restrained_S_all 1.087
_refine_ls_R_factor_all 0.0568
_refine_ls_R_factor_gt 0.0407
_refine_ls_shift/su_max_lt 0.001
_refine_ls_shift/su_mean 0.000
_refine_ls_structure_factor_coef Fsqd
_refine_ls_weighting_details 'calc w=1/[\s^2^(Fo^2^)+(0.0366P)^2^+1.1180P] where P=(Fo^2^+2Fc^2^)/3'
_refine_ls_weighting_scheme calc
_refine_ls_wR_factor_gt 0.0970
_refine_ls_wR_factor_ref 0.1025
_reflns_number_gt 2729
_reflns_number_total 3465
_reflns_threshold_expression I>2\s(I)
_cod_data_source_file lh5178.cif
_cod_data_source_block I
_cod_database_code 2228807
_cod_database_fobs_code 2228807

loop_
_symmetry_equiv_pos_as_xyz
'x, y, z'
'-x, -y, -z'

loop_
_atom_site_type_symbol
_atom_site_label
_atom_site_fract_x
_atom_site_fract_y
_atom_site_fract_z
_atom_site_U_iso_or_equiv
_atom_site_adp_type
_atom_site_calc_flag
_atom_site_refinement_flags
_atom_site_occupancy
_atom_site_disorder_assembly
_atom_site_disorder_group
O O1A 0.3252(8) 0.1907(8) 0.2855(6) 0.0247(12) Uani d PDU 0.539(9) A 1
O O2A 0.7200(11) 0.4559(10) 0.3552(8) 0.0263(15) Uani d PDU 0.539(9) A 1
O O3A 0.0607(10) -0.0275(11) 0.3127(8) 0.0353(18) Uani d PDU 0.539(9) A 1
O O4A 0.2823(12) -0.0290(13) 0.1606(10) 0.029(2) Uani d PDU 0.539(9) A 1
N N1A 0.188(3) 0.009(3) 0.2706(15) 0.025(3) Uani d PD 0.539(9) A 1
C C1A 0.1954(16) 0.1367(19) 0.3437(13) 0.024(2) Uani d PDU 0.539(9) A 1
C C2A 0.0942(13) 0.2160(16) 0.4548(12) 0.024(2) Uani d PDU 0.539(9) A 1
H H2AA -0.0059 0.2062 0.5033 0.029 Uiso calc PR 0.539(9) A 1
C C3A 0.1735(15) 0.3187(18) 0.4824(14) 0.026(3) Uani d PDU 0.539(9) A 1
H H3AA 0.1409 0.3841 0.5579 0.031 Uiso calc PR 0.539(9) A 1
C C5A 0.3058(10) 0.3035(9) 0.3781(8) 0.0256(15) Uani d PDU 0.539(9) A 1
C C8A 0.7314(16) 0.3690(17) 0.2649(12) 0.028(2) Uani d PDU 0.539(9) A 1
C C9A 0.8760(16) 0.322(2) 0.1492(12) 0.024(3) Uani d PDU 0.539(9) A 1
C C10A 1.009(2) 0.374(4) 0.148(2) 0.023(3) Uani d PDU 0.539(9) A 1
H H10A 1.0027 0.4368 0.2193 0.028 Uiso calc PR 0.539(9) A 1
C C11A 1.1495(18) 0.334(2) 0.0434(16) 0.027(2) Uani d PDU 0.539(9) A 1
H H11A 1.2350 0.3720 0.0449 0.032 Uiso calc PR 0.539(9) A 1
C C12A 1.1681(14) 0.2394(19) -0.0645(13) 0.027(2) Uani d PDU 0.539(9) A 1
C C13A 1.0316(14) 0.1904(19) -0.0648(12) 0.028(3) Uani d PDU 0.539(9) A 1
H H13A 1.0379 0.1293 -0.1364 0.033 Uiso calc PR 0.539(9) A 1
C C14A 0.8896(14) 0.2312(18) 0.0384(11) 0.031(3) Uani d PDU 0.539(9) A 1
H H14A 0.8015 0.1982 0.0348 0.037 Uiso calc PR 0.539(9) A 1
C C15A 1.3292(18) 0.177(2) -0.1713(17) 0.049(4) Uani d PDU 0.539(9) A 1
H H15A 1.4031 0.2314 -0.1629 0.073 Uiso calc PR 0.539(9) A 1
H H15B 1.3048 0.1948 -0.2561 0.073 Uiso calc PR 0.539(9) A 1
H H15C 1.3823 0.0660 -0.1629 0.073 Uiso calc PR 0.539(9) A 1
Br Br1A 0.6688(5) 0.1302(5) 0.4219(5) 0.0395(7) Uani d PU 0.539(9) A 1
Br Br2A 0.3626(5) 0.5504(4) 0.2175(5) 0.0414(6) Uani d PU 0.539(9) A 1
C C6A 0.4234(8) 0.3896(8) 0.3487(7) 0.0309(16) Uani d PU 0.539(9) A 1
H H6AA 0.4189 0.4424 0.4301 0.037 Uiso calc PR 0.539(9) A 1
C C7A 0.5995(9) 0.2863(9) 0.2889(7) 0.0312(15) Uani d PU 0.539(9) A 1
H H7AA 0.6066 0.2322 0.2074 0.037 Uiso calc PR 0.539(9) A 1
O O1B 0.3468(10) 0.1563(9) 0.3082(8) 0.024(2) Uiso d PDU 0.461(9) A 2
O O2B 0.6979(14) 0.4869(11) 0.3410(10) 0.022(2) Uiso d PDU 0.461(9) A 2
O O3B 0.1011(13) -0.0594(12) 0.2947(11) 0.037(3) Uiso d PDU 0.461(9) A 2
O O4B 0.3032(19) -0.0313(19) 0.1354(13) 0.037(3) Uiso d PDU 0.461(9) A 2
N N1B 0.197(4) 0.012(4) 0.241(2) 0.025(3) Uani d PD 0.461(9) A 2
C C1B 0.206(2) 0.122(2) 0.3321(16) 0.025(3) Uiso d PDU 0.461(9) A 2
C C2B 0.1002(19) 0.194(2) 0.4467(16) 0.030(3) Uiso d PDU 0.461(9) A 2
H H2BA 0.0011 0.1790 0.4910 0.036 Uiso calc PR 0.461(9) A 2
C C3B 0.171(2) 0.298(2) 0.4858(17) 0.031(4) Uiso d PDU 0.461(9) A 2
H H3BA 0.1208 0.3734 0.5552 0.037 Uiso calc PR 0.461(9) A 2
C C5B 0.3271(12) 0.2658(10) 0.4029(9) 0.021(2) Uiso d PDU 0.461(9) A 2
C C8B 0.713(2) 0.393(2) 0.2559(14) 0.025(3) Uiso d PDU 0.461(9) A 2
C C9B 0.860(2) 0.340(3) 0.1418(16) 0.025(4) Uiso d PDU 0.461(9) A 2
C C10B 1.003(3) 0.374(5) 0.145(3) 0.030(5) Uiso d PDU 0.461(9) A 2
H H10B 1.0002 0.4344 0.2156 0.036 Uiso calc PR 0.461(9) A 2
C C11B 1.149(2) 0.320(3) 0.0433(19) 0.029(3) Uiso d PDU 0.461(9) A 2
H H11B 1.2444 0.3393 0.0480 0.035 Uiso calc PR 0.461(9) A 2
C C12B 1.1500(17) 0.235(2) -0.0665(15) 0.026(3) Uiso d PDU 0.461(9) A 2
C C13B 1.0072(18) 0.203(2) -0.0705(16) 0.029(4) Uiso d PDU 0.461(9) A 2
H H13B 1.0071 0.1493 -0.1440 0.035 Uiso calc PR 0.461(9) A 2
C C14B 0.8655(18) 0.252(2) 0.0331(14) 0.028(3) Uiso d PDU 0.461(9) A 2
H H14B 0.7728 0.2254 0.0308 0.033 Uiso calc PR 0.461(9) A 2
C C15B 1.306(2) 0.188(2) -0.1803(17) 0.028(3) Uiso d PDU 0.461(9) A 2
H H15D 1.4029 0.1346 -0.1477 0.043 Uiso calc PR 0.461(9) A 2
H H15E 1.3172 0.2816 -0.2225 0.043 Uiso calc PR 0.461(9) A 2
H H15F 1.2962 0.1196 -0.2428 0.043 Uiso calc PR 0.461(9) A 2
Br Br1B 0.6416(5) 0.1406(5) 0.4607(4) 0.0297(5) Uani d PU 0.461(9) A 2
Br Br2B 0.4087(6) 0.5267(6) 0.1895(6) 0.0438(8) Uani d PU 0.461(9) A 2
C C6B 0.4744(8) 0.3165(8) 0.3932(6) 0.0174(16) Uiso d PU 0.461(9) A 2
H H6BA 0.4387 0.4117 0.4505 0.021 Uiso calc PR 0.461(9) A 2
C C7B 0.5614(9) 0.3472(9) 0.2554(7) 0.0208(17) Uiso d PU 0.461(9) A 2
H H7BA 0.5963 0.2535 0.1965 0.025 Uiso calc PR 0.461(9) A 2

loop_
_atom_site_aniso_label
_atom_site_aniso_U_11
_atom_site_aniso_U_22
_atom_site_aniso_U_33
_atom_site_aniso_U_12
_atom_site_aniso_U_13
_atom_site_aniso_U_23
O1A 0.025(3) 0.024(3) 0.035(3) -0.015(2) -0.015(2) 0.000(2)
O2A 0.030(4) 0.024(3) 0.033(3) -0.015(3) -0.014(3) 0.002(3)
O3A 0.028(4) 0.044(4) 0.044(4) -0.029(4) 0.000(3) -0.015(3)
O4A 0.025(4) 0.040(4) 0.024(5) -0.018(3) 0.000(3) -0.017(3)
N1A 0.035(3) 0.0307(16) 0.021(7) -0.0187(17) -0.020(4) 0.008(5)
C1A 0.021(3) 0.025(4) 0.038(4) -0.015(3) -0.017(2) -0.001(2)
C2A 0.021(3) 0.025(4) 0.038(4) -0.015(3) -0.017(2) -0.001(2)
C3A 0.024(4) 0.021(5) 0.041(4) -0.016(3) -0.013(3) -0.004(3)
C5A 0.030(3) 0.022(3) 0.033(4) -0.014(3) -0.014(3) 0.003(3)
C8A 0.024(4) 0.028(5) 0.043(4) -0.016(4) -0.016(3) 0.000(4)
C9A 0.025(4) 0.025(5) 0.029(4) -0.014(4) -0.014(3) 0.001(3)
C10A 0.030(4) 0.027(4) 0.026(4) -0.018(3) -0.018(3) 0.004(2)
C11A 0.025(3) 0.026(3) 0.037(3) -0.013(2) -0.015(2) 0.005(2)
C12A 0.025(3) 0.026(3) 0.037(3) -0.013(2) -0.015(2) 0.005(2)
C13A 0.027(4) 0.030(5) 0.030(4) -0.008(4) -0.016(3) -0.009(3)
C14A 0.025(4) 0.037(6) 0.044(4) -0.017(4) -0.021(3) -0.005(4)
C15A 0.033(6) 0.059(7) 0.044(6) -0.010(5) 0.001(5) -0.020(5)
Br1A 0.0302(12) 0.0365(8) 0.0632(18) -0.0172(8) -0.0264(13) 0.0195(12)
Br2A 0.0509(16) 0.0327(8) 0.0597(17) -0.0246(10) -0.0357(13) 0.0189(8)
C6A 0.033(3) 0.031(3) 0.037(4) -0.017(3) -0.017(3) 0.002(3)
C7A 0.031(3) 0.030(3) 0.039(4) -0.017(3) -0.012(3) 0.001(3)
N1B 0.035(3) 0.0307(16) 0.021(7) -0.0187(17) -0.020(4) 0.008(5)
Br1B 0.0228(10) 0.0363(6) 0.0371(12) -0.0145(7) -0.0151(9) 0.0096(9)
Br2B 0.0455(16) 0.0513(16) 0.0555(18) -0.0310(13) -0.0328(14) 0.0264(12)

loop_
_atom_type_symbol
_atom_type_description
_atom_type_scat_dispersion_real
_atom_type_scat_dispersion_imag
_atom_type_scat_source
C C 0.0033 0.0016 'International Tables Vol C Tables 4.2.6.8 and 6.1.1.4'
H H 0.0000 0.0000 'International Tables Vol C Tables 4.2.6.8 and 6.1.1.4'
N N 0.0061 0.0033 'International Tables Vol C Tables 4.2.6.8 and 6.1.1.4'
O O 0.0106 0.0060 'International Tables Vol C Tables 4.2.6.8 and 6.1.1.4'
Br Br -0.2901 2.4595 'International Tables Vol C Tables 4.2.6.8 and 6.1.1.4'

loop_
_geom_angle_atom_site_label_1
_geom_angle_atom_site_label_2
_geom_angle_atom_site_label_3
_geom_angle_site_symmetry_1
_geom_angle_site_symmetry_3
_geom_angle
_geom_angle_publ_flag
C5A O1A C1A . . 101.7(6) ?
O4A N1A O3A . . 124.4(10) ?
O4A N1A C1A . . 118.0(9) ?
O3A N1A C1A . . 115.5(10) ?
C2A C1A O1A . . 114.5(7) ?
C2A C1A N1A . . 130.6(8) ?
O1A C1A N1A . . 114.8(8) ?
C1A C2A C3A . . 104.2(7) ?
C1A C2A H2AA . . 127.9 ?
C3A C2A H2AA . . 127.9 ?
C5A C3A C2A . . 106.9(7) ?
C5A C3A H3AA . . 126.5 ?
C2A C3A H3AA . . 126.5 ?
C3A C5A O1A . . 112.1(6) ?
C3A C5A C6A . . 130.6(7) ?
O1A C5A C6A . . 117.3(6) ?
O2A C8A C9A . . 122.9(9) ?
O2A C8A C7A . . 115.9(9) ?
C9A C8A C7A . . 120.4(8) ?
C10A C9A C14A . . 117.7(8) ?
C10A C9A C8A . . 117.3(8) ?
C14A C9A C8A . . 125.0(9) ?
C11A C10A C9A . . 120.5(9) ?
C11A C10A H10A . . 119.7 ?
C9A C10A H10A . . 119.7 ?
C10A C11A C12A . . 122.6(9) ?
C10A C11A H11A . . 118.7 ?
C12A C11A H11A . . 118.7 ?
C11A C12A C13A . . 116.6(8) ?
C11A C12A C15A . . 123.1(10) ?
C13A C12A C15A . . 120.1(10) ?
C14A C13A C12A . . 121.6(8) ?
C14A C13A H13A . . 119.2 ?
C12A C13A H13A . . 119.2 ?
C13A C14A C9A . . 120.9(8) ?
C13A C14A H14A . . 119.5 ?
C9A C14A H14A . . 119.5 ?
C5A C6A C7A . . 113.1(6) ?
C5A C6A Br2A . . 110.2(5) ?
C7A C6A Br2A . . 105.6(6) ?
C5A C6A H6AA . . 109.3 ?
C7A C6A H6AA . . 109.3 ?
Br2A C6A H6AA . . 109.3 ?
C6A C7A C8A . . 115.3(7) ?
C6A C7A Br1A . . 106.7(5) ?
C8A C7A Br1A . . 102.9(7) ?
C6A C7A H7AA . . 110.5 ?
C8A C7A H7AA . . 110.5 ?
Br1A C7A H7AA . . 110.5 ?
C1B O1B C5B . . 108.3(8) ?
O4B N1B O3B . . 124.1(14) ?
O4B N1B C1B . . 121.7(12) ?
O3B N1B C1B . . 111.7(12) ?
O1B C1B C2B . . 110.1(8) ?
O1B C1B N1B . . 117.5(10) ?
C2B C1B N1B . . 132.3(10) ?
C1B C2B C3B . . 105.8(9) ?
C1B C2B H2BA . . 127.1 ?
C3B C2B H2BA . . 127.1 ?
C5B C3B C2B . . 107.5(10) ?
C5B C3B H3BA . . 126.3 ?
C2B C3B H3BA . . 126.3 ?
C3B C5B O1B . . 107.6(8) ?
C3B C5B C6B . . 136.7(9) ?
O1B C5B C6B . . 115.8(7) ?
O2B C8B C9B . . 123.2(13) ?
O2B C8B C7B . . 118.0(12) ?
C9B C8B C7B . . 118.1(10) ?
C10B C9B C14B . . 118.6(10) ?
C10B C9B C8B . . 118.5(11) ?
C14B C9B C8B . . 122.9(11) ?
C11B C10B C9B . . 121.1(12) ?
C11B C10B H10B . . 119.5 ?
C9B C10B H10B . . 119.5 ?
C10B C11B C12B . . 119.3(12) ?
C10B C11B H11B . . 120.3 ?
C12B C11B H11B . . 120.3 ?
C13B C12B C11B . . 119.5(10) ?
C13B C12B C15B . . 122.3(11) ?
C11B C12B C15B . . 118.1(10) ?
C14B C13B C12B . . 120.8(12) ?
C14B C13B H13B . . 119.6 ?
C12B C13B H13B . . 119.6 ?
C13B C14B C9B . . 120.6(12) ?
C13B C14B H14B . . 119.7 ?
C9B C14B H14B . . 119.7 ?
C12B C15B H15D . . 109.5 ?
C12B C15B H15E . . 109.5 ?
H15D C15B H15E . . 109.5 ?
C12B C15B H15F . . 109.5 ?
H15D C15B H15F . . 109.5 ?
H15E C15B H15F . . 109.5 ?
C5B C6B C7B . . 115.9(6) ?
C5B C6B Br1B . . 106.1(5) ?
C7B C6B Br1B . . 107.6(5) ?
C5B C6B H6BA . . 109.0 ?
C7B C6B H6BA . . 109.0 ?
Br1B C6B H6BA . . 109.0 ?
C6B C7B C8B . . 111.7(8) ?
C6B C7B Br2B . . 109.3(6) ?
C8B C7B Br2B . . 105.6(8) ?
C6B C7B H7BA . . 110.0 ?
C8B C7B H7BA . . 110.0 ?
Br2B C7B H7BA . . 110.0 ?

loop_
_geom_bond_atom_site_label_1
_geom_bond_atom_site_label_2
_geom_bond_site_symmetry_2
_geom_bond_distance
_geom_bond_publ_flag
O1A C5A . 1.375(7) ?
O1A C1A . 1.387(8) ?
O2A C8A . 1.218(8) ?
O3A N1A . 1.243(10) ?
O4A N1A . 1.222(9) ?
N1A C1A . 1.439(9) ?
C1A C2A . 1.329(9) ?
C2A C3A . 1.416(9) ?
C2A H2AA . 0.9300 ?
C3A C5A . 1.352(9) ?
C3A H3AA . 0.9300 ?
C5A C6A . 1.465(9) ?
C8A C9A . 1.469(9) ?
C8A C7A . 1.550(13) ?
C9A C10A . 1.405(9) ?
C9A C14A . 1.406(8) ?
C10A C11A . 1.380(9) ?
C10A H10A . 0.9300 ?
C11A C12A . 1.390(9) ?
C11A H11A . 0.9300 ?
C12A C13A . 1.416(10) ?
C12A C15A . 1.508(9) ?
C13A C14A . 1.377(9) ?
C13A H13A . 0.9300 ?
C14A H14A . 0.9300 ?
C15A H15A . 0.9600 ?
C15A H15B . 0.9600 ?
C15A H15C . 0.9600 ?
Br1A C7A . 1.992(10) ?
Br2A C6A . 1.987(8) ?
C6A C7A . 1.486(10) ?
C6A H6AA . 0.9800 ?
C7A H7AA . 0.9800 ?
O1B C1B . 1.343(10) ?
O1B C5B . 1.368(9) ?
O2B C8B . 1.207(11) ?
O3B N1B . 1.251(12) ?
O4B N1B . 1.228(11) ?
N1B C1B . 1.436(11) ?
C1B C2B . 1.347(10) ?
C2B C3B . 1.413(11) ?
C2B H2BA . 0.9300 ?
C3B C5B . 1.364(11) ?
C3B H3BA . 0.9300 ?
C5B C6B . 1.496(11) ?
C8B C9B . 1.472(10) ?
C8B C7B . 1.527(18) ?
C9B C10B . 1.399(11) ?
C9B C14B . 1.401(11) ?
C10B C11B . 1.391(11) ?
C10B H10B . 0.9300 ?
C11B C12B . 1.406(10) ?
C11B H11B . 0.9300 ?
C12B C13B . 1.388(11) ?
C12B C15B . 1.515(10) ?
C13B C14B . 1.379(11) ?
C13B H13B . 0.9300 ?
C14B H14B . 0.9300 ?
C15B H15D . 0.9600 ?
C15B H15E . 0.9600 ?
C15B H15F . 0.9600 ?
Br1B C6B . 1.994(8) ?
Br2B C7B . 1.938(10) ?
C6B C7B . 1.520(10) ?
C6B H6BA . 0.9800 ?
C7B H7BA . 0.9800 ?

loop_
_geom_hbond_atom_site_label_D
_geom_hbond_atom_site_label_H
_geom_hbond_atom_site_label_A
_geom_hbond_site_symmetry_A
_geom_hbond_distance_DH
_geom_hbond_distance_HA
_geom_hbond_distance_DA
_geom_hbond_angle_DHA
_geom_hbond_publ_flag
C2A H2AA O3A 2_556 0.93 2.53 3.210(15) 131 yes
C3A H3AA O2A 2_666 0.93 2.51 3.216(12) 133 yes
C6A H6AA O2A 2_666 0.98 2.33 3.217(10) 151 yes
C13A H13A O3A 2_655 0.93 2.55 3.434(13) 158 yes

loop_
_geom_torsion_atom_site_label_1
_geom_torsion_atom_site_label_2
_geom_torsion_atom_site_label_3
_geom_torsion_atom_site_label_4
_geom_torsion_site_symmetry_1
_geom_torsion_site_symmetry_2
_geom_torsion_site_symmetry_3
_geom_torsion_site_symmetry_4
_geom_torsion
_geom_torsion_publ_flag
C5A O1A C1A C2A . . . . 5.5(14) ?
C5A O1A C1A N1A . . . . -177.3(19) ?
O4A N1A C1A C2A . . . . 169(2) ?
O3A N1A C1A C2A . . . . 5(4) ?
O4A N1A C1A O1A . . . . -7(4) ?
O3A N1A C1A O1A . . . . -172(2) ?
O1A C1A C2A C3A . . . . -7.5(16) ?
N1A C1A C2A C3A . . . . 176(3) ?
C1A C2A C3A C5A . . . . 6.3(17) ?
C2A C3A C5A O1A . . . . -3.3(17) ?
C2A C3A C5A C6A . . . . 174.7(11) ?
C1A O1A C5A C3A . . . . -1.1(14) ?
C1A O1A C5A C6A . . . . -179.3(11) ?
O2A C8A C9A C10A . . . . 3(3) ?
C7A C8A C9A C10A . . . . -166(2) ?
O2A C8A C9A C14A . . . . -175.3(16) ?
C7A C8A C9A C14A . . . . 15(3) ?
C14A C9A C10A C11A . . . . -2(4) ?
C8A C9A C10A C11A . . . . 180(2) ?
C9A C10A C11A C12A . . . . -1(4) ?
C10A C11A C12A C13A . . . . 3(3) ?
C10A C11A C12A C15A . . . . -172(3) ?
C11A C12A C13A C14A . . . . -2(2) ?
C15A C12A C13A C14A . . . . 172.9(17) ?
C12A C13A C14A C9A . . . . -1(3) ?
C10A C9A C14A C13A . . . . 2(3) ?
C8A C9A C14A C13A . . . . -178.9(17) ?
C3A C5A C6A C7A . . . . 140.5(14) ?
O1A C5A C6A C7A . . . . -41.6(10) ?
C3A C5A C6A Br2A . . . . -101.6(14) ?
O1A C5A C6A Br2A . . . . 76.3(8) ?
C5A C6A C7A C8A . . . . -175.9(8) ?
Br2A C6A C7A C8A . . . . 63.6(8) ?
C5A C6A C7A Br1A . . . . -62.3(6) ?
Br2A C6A C7A Br1A . . . . 177.1(3) ?
O2A C8A C7A C6A . . . . 45.1(16) ?
C9A C8A C7A C6A . . . . -144.9(13) ?
O2A C8A C7A Br1A . . . . -70.7(13) ?
C9A C8A C7A Br1A . . . . 99.4(14) ?
C5B O1B C1B C2B . . . . -5.7(17) ?
C5B O1B C1B N1B . . . . 178(2) ?
O4B N1B C1B O1B . . . . -10(5) ?
O3B N1B C1B O1B . . . . 153(2) ?
O4B N1B C1B C2B . . . . 175(2) ?
O3B N1B C1B C2B . . . . -23(5) ?
O1B C1B C2B C3B . . . . 8.7(19) ?
N1B C1B C2B C3B . . . . -175(3) ?
C1B C2B C3B C5B . . . . -8(2) ?
C2B C3B C5B O1B . . . . 5(2) ?
C2B C3B C5B C6B . . . . -173.2(13) ?
C1B O1B C5B C3B . . . . 0.1(17) ?
C1B O1B C5B C6B . . . . 178.9(13) ?
O2B C8B C9B C10B . . . . 13(4) ?
C7B C8B C9B C10B . . . . -176(3) ?
O2B C8B C9B C14B . . . . -170(2) ?
C7B C8B C9B C14B . . . . 1(3) ?
C14B C9B C10B C11B . . . . -1(5) ?
C8B C9B C10B C11B . . . . 176(3) ?
C9B C10B C11B C12B . . . . 3(5) ?
C10B C11B C12B C13B . . . . -1(4) ?
C10B C11B C12B C15B . . . . 175(3) ?
C11B C12B C13B C14B . . . . -1(3) ?
C15B C12B C13B C14B . . . . -177.8(19) ?
C12B C13B C14B C9B . . . . 3(3) ?
C10B C9B C14B C13B . . . . -2(4) ?
C8B C9B C14B C13B . . . . -179(2) ?
C3B C5B C6B C7B . . . . -138.9(18) ?
O1B C5B C6B C7B . . . . 42.8(10) ?
C3B C5B C6B Br1B . . . . 101.8(18) ?
O1B C5B C6B Br1B . . . . -76.5(8) ?
C5B C6B C7B C8B . . . . -178.2(9) ?
Br1B C6B C7B C8B . . . . -59.7(9) ?
C5B C6B C7B Br2B . . . . 65.3(7) ?
Br1B C6B C7B Br2B . . . . -176.3(4) ?
O2B C8B C7B C6B . . . . -43.9(18) ?
C9B C8B C7B C6B . . . . 145.4(16) ?
O2B C8B C7B Br2B . . . . 74.8(16) ?
C9B C8B C7B Br2B . . . . -95.9(17) ?
